data_7036845
loop_
_publ_author_name
'Scafuri, Antonio'
'Vivani, Riccardo'
'Carniato, Fabio'
'Tei, Lorenzo'
'Botta, Mauro'
'Taddei, Marco'
'Costantino, Ferdinando'

_publ_section_title
;
 A structural and (1)H NMR relaxometric study on novel layered
 carboxyalkylaminophosphonate nanocrystals with Gd(iii) ions located in
 the framework.
;
_journal_issue 44
_journal_name_full 'Dalton transactions (Cambridge, England : 2003)'
_journal_page_first 19072
_journal_page_last 19075
_journal_paper_doi 10.1039/c5dt02808f
_journal_volume 44
_journal_year 2015
_chemical_formula_moiety Gd[H3(O3PCH2NCH2COO)2]
_chemical_formula_sum 'C6 Gd N2 O10 P2'
_chemical_formula_weight 479.27
_space_group_IT_number 2
_symmetry_cell_setting triclinic
_symmetry_space_group_name_Hall '-P 1'
_symmetry_space_group_name_H-M 'P -1'
_audit_update_record
;
2015-07-24 deposited with the CCDC.
2015-10-12 downloaded from the CCDC.
;
_cell_angle_alpha 97.146(4)
_cell_angle_beta 96.0166(35)
_cell_angle_gamma 103.956(4)
_cell_formula_units_Z 2
_cell_length_a 5.54179(25)
_cell_length_b 8.8674(4)
_cell_length_c 14.2700(10)
_cell_measurement_temperature 298
_cell_volume 668.61(7)
_computing_structure_refinement GSAS
_diffrn_ambient_temperature 298
_diffrn_radiation_polarisn_ratio 0.7
_diffrn_radiation_probe x-ray
_exptl_absorpt_correction_T_max 1.00000
_exptl_absorpt_correction_T_min 1.00000
_exptl_absorpt_process_details
;   GSAS Absorption/surface roughness correction: function number 0
 No correction is applied.
;
_pd_calc_method 'Rietveld Refinement'
_pd_phase_name 1
_pd_proc_info_datetime 2015-02-12T14:48:01
_pd_proc_ls_background_function
;   GSAS Background function number 1 with 16 terms.
 Shifted Chebyshev function of 1st kind
      1:    1831.50     2:   -520.051     3:    302.379     4:   -142.257    
      5:    78.4343     6:   -36.0582     7:    23.2190     8:   -24.7805    
      9:    23.2774    10:   -17.4584    11:    18.5495    12:   -17.9759    
     13:    21.0876    14:   -3.83640    15:   -5.82172    16:    15.2225    
;
_pd_proc_ls_peak_cutoff 0.00100
_pd_proc_ls_pref_orient_corr
;   March-Dollase
 AXIS  1 Ratio=   1.07708  h= 0.000  k= 0.000  l= 1.000
 Prefered orientation correction range: Min=   0.80032, Max=   1.11781
;
_pd_proc_ls_profile_function
;
 CW Profile function number 3 with  19 terms
 Pseudovoigt profile coefficients as parameterized in
 P. Thompson, D.E. Cox & J.B. Hastings (1987). J. Appl. Cryst.,20,79-83.
 Asymmetry correction of L.W. Finger, D.E. Cox & A. P. Jephcoat (1994).
 J. Appl. Cryst.,27,892-900.
 Peak tails are ignored  where the intensity is below 0.0010 times the peak
   Aniso. broadening axis   0.0   0.0   1.0
;
_pd_proc_ls_prof_R_factor 0.0200
_pd_proc_ls_prof_wR_expected 0.0224
_pd_proc_ls_prof_wR_factor 0.0257
_refine_ls_goodness_of_fit_all 1.22
_refine_ls_matrix_type full
_refine_ls_number_parameters 92
_refine_ls_number_restraints 51
_refine_ls_R_Fsqd_factor 0.06647
_refine_ls_shift/su_max 0.05
_refine_ls_shift/su_mean 0.01
_cod_data_source_file c5dt02808f2.cif
_cod_data_source_block 1
_cod_depositor_comments
;
The following automatic conversions were performed:

'_geom_bond_publ_flag' value 'N' changed to 'n' according to
/usr/data/users/saulius/crontab/automatic-downloads/rss-feeds/RSC/lib/dictionaries/cif_core.dic
dictionary named 'cif_core.dic' version 2.4.2 from 2011-04-26 (54
times).

'_geom_angle_publ_flag' value 'N' changed to 'n' according to
/usr/data/users/saulius/crontab/automatic-downloads/rss-feeds/RSC/lib/dictionaries/cif_core.dic
dictionary named 'cif_core.dic' version 2.4.2 from 2011-04-26 (45
times).

Automatic conversion script
Id: cif_fix_values 3271 2015-04-21 07:52:19Z andrius 

 Adding full bibliography for 7036845--7036846.cif.
;
_cod_original_cell_volume 668.61(6)
_cod_database_code 7036845
_gsas_exptl_extinct_corr_t_min 1.00000
_gsas_exptl_extinct_corr_t_max 1.00000

loop_
_symmetry_equiv_pos_site_id
_symmetry_equiv_pos_as_xyz
1 +x,+y,+z
-1 -x,-y,-z

loop_
_atom_site_type_symbol
_atom_site_label
_atom_site_fract_x
_atom_site_fract_y
_atom_site_fract_z
_atom_site_occupancy
_atom_site_thermal_displace_type
_atom_site_U_iso_or_equiv
_atom_site_symmetry_multiplicity
C C1 0.1752(22) -0.0385(15) 0.2832(11) 1.0 Uiso 0.0171(15) 2
C C2 0.4221(25) 0.0295(34) 0.2559(17) 1.0 Uiso 0.0171(15) 2
N N3 0.3862(28) 0.1089(29) 0.1714(12) 1.0 Uiso 0.0171(15) 2
O O4 0.154(4) -0.0573(24) 0.3738(12) 1.0 Uiso 0.0171(15) 2
O O5 -0.0072(30) -0.0890(18) 0.2212(12) 1.0 Uiso 0.0171(15) 2
C C6 0.6357(27) 0.1721(27) 0.1436(12) 1.0 Uiso 0.0171(15) 2
P P7 0.6175(17) 0.2484(9) 0.0277(6) 1.0 Uiso 0.0171(15) 2
O O8 0.3379(27) 0.2485(23) -0.0084(11) 1.0 Uiso 0.0171(15) 2
O O9 0.7917(29) 0.4239(13) 0.0419(12) 1.0 Uiso 0.0171(15) 2
O O10 0.7069(29) 0.1450(14) -0.0444(14) 1.0 Uiso 0.0171(15) 2
Gd Gd11 0.9351(7) 0.6746(5) 0.09441(29) 1.0 Uiso 0.0171(15) 2
C C12 1.0467(28) 0.6872(16) 0.5667(11) 1.0 Uiso 0.0171(15) 2
C C13 0.877(4) 0.7606(20) 0.5160(14) 1.0 Uiso 0.0171(15) 2
N N14 0.8003(34) 0.6729(32) 0.4229(11) 1.0 Uiso 0.0171(15) 2
O O15 1.014(4) 0.6570(24) 0.6490(13) 1.0 Uiso 0.0171(15) 2
O O16 1.225(4) 0.6545(25) 0.5289(16) 1.0 Uiso 0.0171(15) 2
C C17 0.5515(30) 0.6777(30) 0.3902(11) 1.0 Uiso 0.0171(15) 2
P P18 0.4558(17) 0.5695(11) 0.2678(6) 1.0 Uiso 0.0171(15) 2
O O19 0.2727(29) 0.6389(21) 0.2191(10) 1.0 Uiso 0.0171(15) 2
O O20 0.3395(32) 0.3974(19) 0.2709(14) 1.0 Uiso 0.0171(15) 2
O O21 0.6719(29) 0.5841(19) 0.2162(11) 1.0 Uiso 0.0171(15) 2

loop_
_atom_type_symbol
_atom_type_number_in_cell
_atom_type_scat_dispersion_real
_atom_type_scat_dispersion_imag
_atom_type_scat_Cromer_Mann_a1
_atom_type_scat_Cromer_Mann_a2
_atom_type_scat_Cromer_Mann_a3
_atom_type_scat_Cromer_Mann_a4
_atom_type_scat_Cromer_Mann_b1
_atom_type_scat_Cromer_Mann_b2
_atom_type_scat_Cromer_Mann_b3
_atom_type_scat_Cromer_Mann_b4
_atom_type_scat_Cromer_Mann_c
_atom_type_scat_source
C 12.0 0.000 0.000 2.31000 20.8439 1.02000 10.2075 1.58860 0.56870 0.86500 51.6512 0.21560 International_Tables_Vol_C
N 4.0 0.000 0.000 12.2126 0.00570 3.13220 9.89330 2.01250 28.9975 1.16630 0.58260 -11.529 International_Tables_Vol_C
O 20.0 0.000 0.000 3.04850 13.2771 2.28680 5.70110 1.54630 0.32390 0.86700 32.9089 0.25080 International_Tables_Vol_C
P 4.0 0.000 0.000 6.43450 1.90670 4.17910 27.1570 1.78000 0.52600 1.49080 68.1645 1.11490 International_Tables_Vol_C
Gd 2.0 0.000 0.000 25.0709 2.25341 19.0798 0.18195 13.8518 12.9331 3.54545 101.398 2.41960 International_Tables_Vol_C

loop_
_diffrn_radiation_wavelength
_diffrn_radiation_wavelength_wt
_diffrn_radiation_type
_diffrn_radiation_wavelength_id
1.540600 1.000 K\a~1~ 1
1.544400 0.500 K\a~2~ 2

loop_
_geom_angle_atom_site_label_1
_geom_angle_atom_site_label_2
_geom_angle_atom_site_label_3
_geom_angle
_geom_angle_site_symmetry_1
_geom_angle_site_symmetry_3
_geom_angle_publ_flag
C2 C1 O4 120.2(7) 1_555 1_555 n
C2 C1 O5 119.4(5) 1_555 1_555 n
O4 C1 O5 120.2(5) 1_555 1_555 n
C1 C2 N3 108.9(8) 1_555 1_555 n
C2 N3 C6 107.9(9) 1_555 1_555 n
C1 O5 Gd11 124.8(12) 1_555 1_445 n
N3 C6 P7 112.8(6) 1_555 1_555 n
C6 P7 O8 110.5(5) 1_555 1_555 n
C6 P7 O9 109.1(5) 1_555 1_555 n
C6 P7 O10 108.9(5) 1_555 1_555 n
O8 P7 O9 109.2(5) 1_555 1_555 n
O8 P7 O10 109.3(6) 1_555 1_555 n
O9 P7 O10 109.9(5) 1_555 1_555 n
P7 O8 Gd11 152.3(10) 1_555 -1_665 n
P7 O9 Gd11 160.0(7) 1_555 1_555 n
P7 O10 Gd11 103.7(6) 1_555 -1_765 n
O5 Gd11 O8 90.7(7) 1_665 -1_665 n
O5 Gd11 O9 151.3(6) 1_665 1_555 n
O5 Gd11 O10 80.3(6) 1_665 -1_765 n
O5 Gd11 O19 77.2(6) 1_665 1_655 n
O5 Gd11 O21 73.8(6) 1_665 1_555 n
O8 Gd11 O9 97.0(5) -1_665 1_555 n
O8 Gd11 O10 93.6(7) -1_665 -1_765 n
O8 Gd11 O19 167.9(8) -1_665 1_655 n
O8 Gd11 O21 97.7(6) -1_665 1_555 n
O9 Gd11 O10 126.4(5) 1_555 -1_765 n
O9 Gd11 O19 94.3(7) 1_555 1_655 n
O9 Gd11 O21 77.8(5) 1_555 1_555 n
O10 Gd11 O19 83.1(7) -1_765 1_655 n
O10 Gd11 O21 151.8(7) -1_765 1_555 n
O19 Gd11 O21 80.4(4) 1_655 1_555 n
C13 C12 O15 119.7(6) 1_555 1_555 n
C13 C12 O16 120.1(5) 1_555 1_555 n
O15 C12 O16 120.2(6) 1_555 1_555 n
C12 C13 N14 107.5(8) 1_555 1_555 n
C13 N14 C17 109.3(6) 1_555 1_555 n
N14 C17 P18 109.4(6) 1_555 1_555 n
C17 P18 O19 107.9(5) 1_555 1_555 n
C17 P18 O20 109.7(5) 1_555 1_555 n
C17 P18 O21 110.5(6) 1_555 1_555 n
O19 P18 O20 110.3(6) 1_555 1_555 n
O19 P18 O21 109.0(5) 1_555 1_555 n
O20 P18 O21 109.5(5) 1_555 1_555 n
Gd11 O19 P18 160.5(10) 1_455 1_555 n
Gd11 O21 P18 155.7(10) 1_555 1_555 n

loop_
_geom_bond_atom_site_label_1
_geom_bond_atom_site_label_2
_geom_bond_distance
_geom_bond_site_symmetry_2
_geom_bond_publ_flag
C1 C2 1.469(12) 1_555 n
C1 O4 1.338(13) 1_555 n
C1 O5 1.225(12) 1_555 n
C2 C1 1.469(12) 1_555 n
C2 N3 1.489(12) 1_555 n
N3 C2 1.489(12) 1_555 n
N3 C6 1.477(12) 1_555 n
O4 C1 1.338(13) 1_555 n
O5 C1 1.225(12) 1_555 n
O5 Gd11 2.526(11) 1_445 n
C6 N3 1.477(12) 1_555 n
C6 P7 1.865(11) 1_555 n
P7 C6 1.865(11) 1_555 n
P7 O8 1.581(11) 1_555 n
P7 O9 1.597(10) 1_555 n
P7 O10 1.496(12) 1_555 n
P7 Gd11 3.168(9) -1_765 n
O8 P7 1.581(11) 1_555 n
O8 Gd11 2.139(10) -1_665 n
O9 P7 1.597(10) 1_555 n
O9 Gd11 2.178(10) 1_555 n
O9 Gd11 2.770(11) -1_765 n
O10 P7 1.496(12) 1_555 n
O10 Gd11 2.460(11) -1_765 n
Gd11 O5 2.526(11) 1_665 n
Gd11 P7 3.168(9) -1_765 n
Gd11 O8 2.139(10) -1_665 n
Gd11 O9 2.178(10) 1_555 n
Gd11 O9 2.770(11) -1_765 n
Gd11 O10 2.460(11) -1_765 n
Gd11 O19 2.549(11) 1_655 n
Gd11 O21 2.471(10) 1_555 n
C12 C13 1.450(11) 1_555 n
C12 O15 1.258(12) 1_555 n
C12 O16 1.248(12) 1_555 n
C13 C12 1.450(11) 1_555 n
C13 N14 1.420(13) 1_555 n
N14 C13 1.420(13) 1_555 n
N14 C17 1.421(11) 1_555 n
O15 C12 1.258(12) 1_555 n
O15 O16 2.172(16) 1_555 n
O16 C12 1.248(12) 1_555 n
O16 O15 2.172(16) 1_555 n
C17 N14 1.421(11) 1_555 n
C17 P18 1.843(12) 1_555 n
P18 C17 1.843(12) 1_555 n
P18 O19 1.466(10) 1_555 n
P18 O20 1.515(12) 1_555 n
P18 O21 1.458(10) 1_555 n
O19 Gd11 2.549(11) 1_455 n
O19 P18 1.466(10) 1_555 n
O20 P18 1.515(12) 1_555 n
O21 Gd11 2.471(10) 1_555 n
O21 P18 1.458(10) 1_555 n
